data_2239270
loop_
_publ_author_name
'G\"ultekin, Zeynep'
'Civan, Mehmet'
'Frey, Wolfgang'
'H\"okelek, Tuncer'

_publ_section_title
;
 Methyl 6-<i>O</i>-trityl-\a-<small>D</small>-glucopyranoside methanol
 disolvate
;
_journal_coeditor_code XU5777
_journal_issue 4
_journal_name_full 'Acta Crystallographica Section E'
_journal_page_first o492
_journal_page_last o493
_journal_paper_doi 10.1107/S1600536814006461
_journal_volume 70
_journal_year 2014
_chemical_formula_iupac 'C26 H28 O6, 2C H4 O'
_chemical_formula_moiety 'C26 H28 O6, 2(C H4 O)'
_chemical_formula_sum 'C28 H36 O8'
_chemical_formula_weight 500.57
_chemical_name_systematic
;
Methyl 6-<i>O</i>-trityl-\a-D-glucopyranoside methanol disolvate
;
_space_group_IT_number 1
_symmetry_cell_setting triclinic
_symmetry_space_group_name_Hall 'P 1'
_symmetry_space_group_name_H-M 'P 1'
_atom_sites_solution_hydrogens geom
_atom_sites_solution_primary direct
_atom_sites_solution_secondary difmap
_audit_creation_method SHELXL-97
_cell_angle_alpha 86.328(3)
_cell_angle_beta 82.578(2)
_cell_angle_gamma 67.903(2)
_cell_formula_units_Z 2
_cell_length_a 8.6763(4)
_cell_length_b 9.1233(4)
_cell_length_c 19.1545(6)
_cell_measurement_reflns_used 10444
_cell_measurement_temperature 299(2)
_cell_measurement_theta_max 26.47
_cell_measurement_theta_min 2.14
_cell_volume 1392.87(10)
_computing_cell_refinement 'SAINT (Bruker, 2008)'
_computing_data_collection 'APEX2 (Bruker, 2008)'
_computing_data_reduction 'SAINT (Bruker, 2008)'
_computing_molecular_graphics 'ORTEP-3 for Windows (Farrugia, 2012)'
_computing_publication_material 'WinGX (Farrugia, 2012) and PLATON (Spek, 2009)'
_computing_structure_refinement 'SHELXL97 (Sheldrick, 2008)'
_computing_structure_solution 'SHELXS97 (Sheldrick, 2008)'
_diffrn_ambient_temperature 299(2)
_diffrn_measured_fraction_theta_full 0.994
_diffrn_measured_fraction_theta_max 0.994
_diffrn_measurement_device_type 'Bruker Kappa APEXII DUO'
_diffrn_measurement_method 'Omega + Phi Scans'
_diffrn_radiation_monochromator Triumph
_diffrn_radiation_source 'fine-focus sealed tube'
_diffrn_radiation_type MoK\a
_diffrn_radiation_wavelength 0.71073
_diffrn_reflns_av_R_equivalents 0.0173
_diffrn_reflns_av_sigmaI/netI 0.0138
_diffrn_reflns_limit_h_max 10
_diffrn_reflns_limit_h_min -10
_diffrn_reflns_limit_k_max 11
_diffrn_reflns_limit_k_min -11
_diffrn_reflns_limit_l_max 23
_diffrn_reflns_limit_l_min -23
_diffrn_reflns_number 40377
_diffrn_reflns_theta_full 26.47
_diffrn_reflns_theta_max 26.47
_diffrn_reflns_theta_min 2.14
_diffrn_standards_decay_% 0
_diffrn_standards_interval_count 0
_diffrn_standards_number 0
_exptl_absorpt_coefficient_mu 0.087
_exptl_absorpt_correction_T_max 0.7454
_exptl_absorpt_correction_T_min 0.7196
_exptl_absorpt_correction_type multi-scan
_exptl_absorpt_process_details '(Blessing, 1995)'
_exptl_crystal_colour colourless
_exptl_crystal_density_diffrn 1.194
_exptl_crystal_density_method 'not measured'
_exptl_crystal_description block
_exptl_crystal_F_000 536
_exptl_crystal_size_max 0.44
_exptl_crystal_size_mid 0.41
_exptl_crystal_size_min 0.22
_refine_diff_density_max 0.216
_refine_diff_density_min -0.238
_refine_ls_extinction_method none
_refine_ls_goodness_of_fit_ref 1.070
_refine_ls_hydrogen_treatment mixed
_refine_ls_matrix_type full
_refine_ls_number_parameters 695
_refine_ls_number_reflns 11390
_refine_ls_number_restraints 8
_refine_ls_restrained_S_all 1.074
_refine_ls_R_factor_all 0.0393
_refine_ls_R_factor_gt 0.0350
_refine_ls_shift/su_max 0.001
_refine_ls_shift/su_mean 0.000
_refine_ls_structure_factor_coef Fsqd
_refine_ls_weighting_details 'calc w=1/[\s^2^(Fo^2^)+(0.0559P)^2^+0.1152P] where P=(Fo^2^+2Fc^2^)/3'
_refine_ls_weighting_scheme calc
_refine_ls_wR_factor_gt 0.0928
_refine_ls_wR_factor_ref 0.0960
_reflns_number_gt 10449
_reflns_number_total 11390
_reflns_threshold_expression I>2\s(I)
_cod_data_source_file xu5777sup1.cf
_cod_data_source_block I
_cod_database_code 2239270
_cod_database_fobs_code 2239270

loop_
_symmetry_equiv_pos_as_xyz
'x, y, z'

loop_
_atom_site_type_symbol
_atom_site_label
_atom_site_fract_x
_atom_site_fract_y
_atom_site_fract_z
_atom_site_U_iso_or_equiv
_atom_site_adp_type
_atom_site_calc_flag
_atom_site_refinement_flags
_atom_site_occupancy
_atom_site_symmetry_multiplicity
O O1A 0.67336(14) 0.99787(12) 0.09862(5) 0.0469(3) Uani d . 1 1
O O2A 0.77130(15) 0.98268(14) 0.20819(6) 0.0500(3) Uani d . 1 1
O O3A 0.46073(17) 1.02657(14) 0.27635(6) 0.0524(3) Uani d . 1 1
H H31 0.369(3) 1.024(3) 0.2948(12) 0.063(6) Uiso d . 1 1
O O4A 0.40182(15) 0.77468(16) 0.21955(7) 0.0558(3) Uani d . 1 1
H H41 0.428(2) 0.678(3) 0.2258(10) 0.053(5) Uiso d . 1 1
O O5A 0.67937(16) 0.59516(13) 0.11406(7) 0.0540(3) Uani d D 1 1
H H51 0.603(3) 0.570(4) 0.1095(17) 0.109(11) Uiso d D 1 1
O O6A 0.92014(12) 0.84787(12) -0.01329(5) 0.0395(2) Uani d . 1 1
C C1A 0.6321(2) 1.04331(18) 0.16985(8) 0.0455(4) Uani d . 1 1
H H1A 0.5887 1.1591 0.1715 0.055 Uiso calc R 1 1
C C2A 0.4962(2) 0.98605(18) 0.20406(8) 0.0435(3) Uani d . 1 1
H H2A 0.3946 1.0410 0.1811 0.052 Uiso calc R 1 1
C C3A 0.54653(19) 0.81009(18) 0.19520(8) 0.0426(3) Uani d . 1 1
H H3A 0.6359 0.7528 0.2245 0.051 Uiso calc R 1 1
C C4A 0.60696(19) 0.76254(17) 0.11881(8) 0.0417(3) Uani d . 1 1
H H4A 0.5117 0.8032 0.0911 0.050 Uiso calc R 1 1
C C5A 0.7386(2) 0.82993(17) 0.08876(8) 0.0403(3) Uani d . 1 1
H H5A 0.8398 0.7802 0.1125 0.048 Uiso calc R 1 1
C C6A 0.7810(2) 0.80281(19) 0.01065(8) 0.0420(3) Uani d . 1 1
H H61 0.8092 0.6921 0.0009 0.050 Uiso calc R 1 1
H H62 0.6854 0.8654 -0.0137 0.050 Uiso calc R 1 1
C C7A 0.95558(17) 0.85998(17) -0.08845(7) 0.0361(3) Uani d . 1 1
C C8A 0.97374(18) 0.70260(18) -0.11965(7) 0.0391(3) Uani d . 1 1
C C9A 0.8427(2) 0.6814(2) -0.14656(9) 0.0507(4) Uani d . 1 1
H H9A 0.7465 0.7687 -0.1536 0.061 Uiso calc R 1 1
C C10A 0.8531(3) 0.5325(3) -0.16304(10) 0.0630(5) Uani d . 1 1
H H10A 0.7639 0.5206 -0.1810 0.076 Uiso calc R 1 1
C C11A 0.9938(3) 0.4019(2) -0.15317(11) 0.0669(5) Uani d . 1 1
H H11A 0.9999 0.3017 -0.1638 0.080 Uiso calc R 1 1
C C12A 1.1259(3) 0.4207(2) -0.12731(11) 0.0631(5) Uani d . 1 1
H H12A 1.2222 0.3330 -0.1209 0.076 Uiso calc R 1 1
C C13A 1.1161(2) 0.5697(2) -0.11083(9) 0.0491(4) Uani d . 1 1
H H13A 1.2064 0.5809 -0.0936 0.059 Uiso calc R 1 1
C C14A 1.11908(17) 0.89096(17) -0.10031(8) 0.0391(3) Uani d . 1 1
C C15A 1.1670(2) 0.9576(2) -0.04791(10) 0.0500(4) Uani d . 1 1
H H15A 1.1047 0.9754 -0.0038 0.060 Uiso calc R 1 1
C C16A 1.3061(2) 0.9976(2) -0.06079(12) 0.0609(5) Uani d . 1 1
H H16A 1.3378 1.0407 -0.0250 0.073 Uiso calc R 1 1
C C17A 1.3989(2) 0.9746(2) -0.12582(12) 0.0594(5) Uani d . 1 1
H H17A 1.4915 1.0039 -0.1344 0.071 Uiso calc R 1 1
C C18A 1.3531(2) 0.9083(3) -0.17757(11) 0.0649(5) Uani d . 1 1
H H18A 1.4155 0.8917 -0.2216 0.078 Uiso calc R 1 1
C C19A 1.2146(2) 0.8655(2) -0.16514(9) 0.0559(4) Uani d . 1 1
H H19A 1.1857 0.8193 -0.2007 0.067 Uiso calc R 1 1
C C20A 0.82246(17) 1.00806(18) -0.11745(8) 0.0400(3) Uani d . 1 1
C C21A 0.8104(2) 1.0315(2) -0.18955(9) 0.0488(4) Uani d . 1 1
H H21A 0.8777 0.9529 -0.2209 0.059 Uiso calc R 1 1
C C22A 0.6979(2) 1.1721(2) -0.21449(11) 0.0607(5) Uani d . 1 1
H H22A 0.6912 1.1873 -0.2626 0.073 Uiso calc R 1 1
C C23A 0.5971(2) 1.2884(2) -0.16949(13) 0.0652(5) Uani d . 1 1
H H23A 0.5202 1.3809 -0.1868 0.078 Uiso calc R 1 1
C C24A 0.6096(2) 1.2681(2) -0.09873(13) 0.0634(5) Uani d . 1 1
H H24A 0.5418 1.3480 -0.0681 0.076 Uiso calc R 1 1
C C25A 0.7224(2) 1.12958(19) -0.07223(10) 0.0493(4) Uani d . 1 1
H H25A 0.7311 1.1180 -0.0241 0.059 Uiso calc R 1 1
C C26A 0.9017(3) 1.0390(3) 0.18293(12) 0.0714(5) Uani d . 1 1
H H261 0.9538 0.9937 0.1380 0.107 Uiso calc R 1 1
H H263 0.9836 1.0090 0.2157 0.107 Uiso calc R 1 1
H H262 0.8552 1.1522 0.1782 0.107 Uiso calc R 1 1
O O1B 0.31293(14) 0.45350(12) 0.37621(5) 0.0440(2) Uani d . 1 1
O O2B 0.47236(14) 0.45945(14) 0.26845(6) 0.0500(3) Uani d . 1 1
O O3B 0.25027(18) 0.39417(14) 0.19786(6) 0.0551(3) Uani d . 1 1
H H32 0.163(3) 0.406(3) 0.1816(12) 0.062(6) Uiso d . 1 1
O O4B -0.05021(16) 0.65235(17) 0.24352(7) 0.0553(3) Uani d . 1 1
H H42 -0.090(3) 0.743(3) 0.2394(12) 0.069(7) Uiso d . 1 1
O O5B -0.00591(17) 0.84545(13) 0.35104(7) 0.0526(3) Uani d . 1 1
H H52 -0.107(4) 0.874(3) 0.3576(14) 0.084(8) Uiso d . 1 1
O O6B 0.07427(12) 0.59786(12) 0.49097(5) 0.0394(2) Uani d . 1 1
C C1B 0.3571(2) 0.39980(18) 0.30618(8) 0.0431(3) Uani d . 1 1
H H1B 0.4087 0.2840 0.3073 0.052 Uiso calc R 1 1
C C2B 0.2021(2) 0.44796(18) 0.26809(8) 0.0445(3) Uani d . 1 1
H H2B 0.1308 0.3936 0.2915 0.053 Uiso calc R 1 1
C C3B 0.10178(19) 0.62449(17) 0.27215(8) 0.0416(3) Uani d . 1 1
H H3B 0.1643 0.6819 0.2440 0.050 Uiso calc R 1 1
C C4B 0.06732(18) 0.67721(16) 0.34836(8) 0.0407(3) Uani d . 1 1
H H4B -0.0100 0.6326 0.3746 0.049 Uiso calc R 1 1
C C5B 0.22883(19) 0.62183(17) 0.38259(8) 0.0385(3) Uani d . 1 1
H H5B 0.3019 0.6741 0.3589 0.046 Uiso calc R 1 1
C C6B 0.19910(19) 0.65638(18) 0.46040(8) 0.0402(3) Uani d . 1 1
H H63 0.3018 0.6044 0.4819 0.048 Uiso calc R 1 1
H H64 0.1613 0.7694 0.4676 0.048 Uiso calc R 1 1
C C7B 0.04814(17) 0.58957(16) 0.56649(7) 0.0356(3) Uani d . 1 1
C C8B -0.11496(17) 0.55913(17) 0.58210(8) 0.0394(3) Uani d . 1 1
C C9B -0.1615(2) 0.4821(2) 0.53349(10) 0.0507(4) Uani d . 1 1
H H9B -0.0971 0.4555 0.4901 0.061 Uiso calc R 1 1
C C10B -0.3025(2) 0.4443(2) 0.54856(13) 0.0646(5) Uani d . 1 1
H H10B -0.3328 0.3941 0.5150 0.078 Uiso calc R 1 1
C C11B -0.3973(2) 0.4798(2) 0.61202(14) 0.0682(6) Uani d . 1 1
H H11B -0.4910 0.4525 0.6221 0.082 Uiso calc R 1 1
C C12B -0.3539(2) 0.5559(3) 0.66101(13) 0.0708(6) Uani d . 1 1
H H12B -0.4184 0.5805 0.7044 0.085 Uiso calc R 1 1
C C13B -0.2129(2) 0.5970(2) 0.64601(10) 0.0564(4) Uani d . 1 1
H H13B -0.1851 0.6500 0.6793 0.068 Uiso calc R 1 1
C C14B 0.18515(17) 0.44195(17) 0.59409(8) 0.0371(3) Uani d . 1 1
C C15B 0.2934(2) 0.32726(18) 0.54781(9) 0.0462(3) Uani d . 1 1
H H15B 0.2885 0.3434 0.4996 0.055 Uiso calc R 1 1
C C16B 0.4089(2) 0.1890(2) 0.57281(11) 0.0576(4) Uani d . 1 1
H H16B 0.4813 0.1138 0.5411 0.069 Uiso calc R 1 1
C C17B 0.4176(2) 0.1617(2) 0.64408(11) 0.0602(5) Uani d . 1 1
H H17B 0.4956 0.0688 0.6605 0.072 Uiso calc R 1 1
C C18B 0.3093(2) 0.2737(2) 0.69066(10) 0.0572(4) Uani d . 1 1
H H18B 0.3133 0.2558 0.7389 0.069 Uiso calc R 1 1
C C19B 0.1945(2) 0.4127(2) 0.66593(9) 0.0468(4) Uani d . 1 1
H H19B 0.1226 0.4876 0.6979 0.056 Uiso calc R 1 1
C C20B 0.03483(18) 0.74705(18) 0.59505(8) 0.0382(3) Uani d . 1 1
C C21B 0.1630(2) 0.7665(2) 0.62465(10) 0.0520(4) Uani d . 1 1
H H21B 0.2559 0.6783 0.6345 0.062 Uiso calc R 1 1
C C22B 0.1543(3) 0.9163(3) 0.63984(11) 0.0672(5) Uani d . 1 1
H H22B 0.2419 0.9274 0.6595 0.081 Uiso calc R 1 1
C C23B 0.0185(3) 1.0479(2) 0.62629(11) 0.0683(6) Uani d . 1 1
H H23B 0.0134 1.1480 0.6365 0.082 Uiso calc R 1 1
C C24B -0.1096(3) 1.0302(2) 0.59751(12) 0.0690(5) Uani d . 1 1
H H24B -0.2025 1.1190 0.5882 0.083 Uiso calc R 1 1
C C25B -0.1021(2) 0.8817(2) 0.58215(10) 0.0534(4) Uani d . 1 1
H H25B -0.1906 0.8718 0.5628 0.064 Uiso calc R 1 1
C C26B 0.6300(2) 0.4008(3) 0.29548(12) 0.0728(6) Uani d . 1 1
H H264 0.6175 0.4420 0.3416 0.109 Uiso calc R 1 1
H H265 0.7083 0.4336 0.2649 0.109 Uiso calc R 1 1
H H266 0.6706 0.2874 0.2982 0.109 Uiso calc R 1 1
O O7 -0.0018(2) 0.3825(2) 0.13088(9) 0.0811(4) Uani d D 1 1
H H71 -0.092(2) 0.449(3) 0.1299(13) 0.082(9) Uiso d D 1 1
O O8 0.4376(2) 0.4936(2) 0.09441(9) 0.0781(4) Uani d . 1 1
O O9 0.6599(2) 0.9282(2) 0.38342(12) 0.0916(5) Uani d . 1 1
O O10 0.1595(2) 1.0518(2) 0.34549(10) 0.0950(6) Uani d D 1 1
C C27 0.0464(4) 0.3127(4) 0.06554(15) 0.1008(9) Uani d D 1 1
H H271 0.0039 0.3911 0.0297 0.151 Uiso calc R 1 1
H H272 0.0023 0.2310 0.0642 0.151 Uiso calc R 1 1
H H273 0.1664 0.2676 0.0573 0.151 Uiso calc R 1 1
C C28 0.3102(5) 0.6022(5) 0.05810(18) 0.1225(12) Uani d . 1 1
H H281 0.2410 0.6870 0.0887 0.184 Uiso calc R 1 1
H H282 0.2433 0.5497 0.0429 0.184 Uiso calc R 1 1
H H283 0.3594 0.6440 0.0178 0.184 Uiso calc R 1 1
H H81 0.387(3) 0.455(3) 0.1307(15) 0.087(8) Uiso d . 1 1
C C29 0.5938(4) 0.8244(5) 0.42249(18) 0.1127(10) Uani d . 1 1
H H291 0.6489 0.7889 0.4642 0.169 Uiso calc R 1 1
H H292 0.6115 0.7348 0.3943 0.169 Uiso calc R 1 1
H H293 0.4759 0.8787 0.4355 0.169 Uiso calc R 1 1
H H91 0.613(5) 0.953(5) 0.346(2) 0.130(14) Uiso d . 1 1
C C30 0.0938(5) 1.1398(3) 0.40562(15) 0.1068(10) Uani d . 1 1
H H301 0.1386 1.2213 0.4054 0.160 Uiso calc R 1 1
H H302 0.1228 1.0722 0.4463 0.160 Uiso calc R 1 1
H H303 -0.0259 1.1871 0.4071 0.160 Uiso calc R 1 1
H H101 0.120(4) 0.985(3) 0.3435(16) 0.103(10) Uiso d D 1 1

loop_
_atom_site_aniso_label
_atom_site_aniso_U_11
_atom_site_aniso_U_22
_atom_site_aniso_U_33
_atom_site_aniso_U_12
_atom_site_aniso_U_13
_atom_site_aniso_U_23
O1A 0.0607(7) 0.0393(5) 0.0398(6) -0.0214(5) 0.0035(5) 0.0041(4)
O2A 0.0580(7) 0.0526(6) 0.0460(6) -0.0301(5) 0.0008(5) -0.0012(5)
O3A 0.0587(7) 0.0506(6) 0.0464(6) -0.0227(5) 0.0109(5) -0.0090(5)
O4A 0.0516(7) 0.0501(7) 0.0653(7) -0.0254(5) 0.0160(5) -0.0013(5)
O5A 0.0555(7) 0.0428(6) 0.0648(7) -0.0238(5) 0.0098(5) -0.0077(5)
O6A 0.0387(5) 0.0512(6) 0.0327(5) -0.0224(5) -0.0017(4) 0.0002(4)
C1A 0.0581(10) 0.0359(7) 0.0424(8) -0.0202(7) 0.0025(7) 0.0004(6)
C2A 0.0467(8) 0.0408(8) 0.0393(8) -0.0148(6) 0.0040(6) -0.0018(6)
C3A 0.0416(7) 0.0436(7) 0.0428(7) -0.0196(6) 0.0047(6) 0.0021(6)
C4A 0.0448(8) 0.0399(7) 0.0410(7) -0.0180(6) 0.0011(6) -0.0014(5)
C5A 0.0440(8) 0.0403(7) 0.0373(7) -0.0179(6) -0.0008(6) 0.0006(6)
C6A 0.0440(8) 0.0526(8) 0.0364(7) -0.0278(7) 0.0015(6) -0.0008(6)
C7A 0.0330(7) 0.0448(7) 0.0321(7) -0.0169(6) -0.0014(5) 0.0006(5)
C8A 0.0405(8) 0.0474(8) 0.0328(7) -0.0216(6) 0.0003(6) -0.0001(6)
C9A 0.0488(9) 0.0592(10) 0.0519(9) -0.0290(8) -0.0051(7) -0.0018(7)
C10A 0.0741(13) 0.0713(12) 0.0601(11) -0.0455(11) -0.0033(9) -0.0106(9)
C11A 0.0933(16) 0.0548(11) 0.0603(11) -0.0403(11) 0.0093(11) -0.0116(8)
C12A 0.0747(13) 0.0458(9) 0.0598(11) -0.0152(9) 0.0024(9) -0.0028(8)
C13A 0.0465(9) 0.0498(9) 0.0478(8) -0.0146(7) -0.0044(7) -0.0017(7)
C14A 0.0329(7) 0.0418(7) 0.0446(8) -0.0163(6) -0.0065(6) 0.0045(6)
C15A 0.0442(8) 0.0528(9) 0.0561(9) -0.0218(7) -0.0012(7) -0.0094(7)
C16A 0.0461(9) 0.0599(10) 0.0847(13) -0.0258(8) -0.0111(9) -0.0125(9)
C17A 0.0350(8) 0.0511(9) 0.0938(14) -0.0194(7) -0.0047(9) 0.0038(9)
C18A 0.0463(10) 0.0843(13) 0.0650(12) -0.0311(9) 0.0080(8) 0.0069(10)
C19A 0.0453(9) 0.0831(13) 0.0472(9) -0.0348(9) 0.0003(7) 0.0004(8)
C20A 0.0323(7) 0.0464(8) 0.0460(8) -0.0211(6) -0.0037(6) 0.0046(6)
C21A 0.0418(8) 0.0609(10) 0.0457(9) -0.0224(7) -0.0067(7) 0.0092(7)
C22A 0.0528(10) 0.0721(12) 0.0614(11) -0.0291(9) -0.0167(9) 0.0268(9)
C23A 0.0461(9) 0.0555(10) 0.0935(15) -0.0190(8) -0.0185(9) 0.0258(10)
C24A 0.0494(10) 0.0484(9) 0.0873(15) -0.0144(8) -0.0026(9) 0.0013(9)
C25A 0.0462(9) 0.0483(9) 0.0551(10) -0.0197(7) -0.0051(7) -0.0001(7)
C26A 0.0729(13) 0.0846(14) 0.0736(12) -0.0527(12) 0.0053(10) -0.0023(10)
O1B 0.0516(6) 0.0404(5) 0.0357(5) -0.0132(5) -0.0033(4) 0.0024(4)
O2B 0.0462(6) 0.0517(6) 0.0476(6) -0.0155(5) 0.0011(5) 0.0006(5)
O3B 0.0622(8) 0.0591(7) 0.0436(6) -0.0208(6) -0.0053(5) -0.0110(5)
O4B 0.0563(7) 0.0523(7) 0.0610(7) -0.0197(6) -0.0206(6) -0.0011(5)
O5B 0.0505(7) 0.0426(6) 0.0617(7) -0.0131(5) -0.0065(5) -0.0060(5)
O6B 0.0424(5) 0.0494(6) 0.0332(5) -0.0254(5) -0.0034(4) 0.0002(4)
C1B 0.0503(9) 0.0349(7) 0.0402(8) -0.0129(6) -0.0009(6) -0.0006(6)
C2B 0.0532(9) 0.0431(8) 0.0395(8) -0.0214(7) -0.0019(6) -0.0034(6)
C3B 0.0457(8) 0.0427(7) 0.0398(7) -0.0200(6) -0.0078(6) 0.0025(6)
C4B 0.0429(8) 0.0390(7) 0.0418(7) -0.0182(6) -0.0015(6) -0.0003(5)
C5B 0.0422(7) 0.0402(7) 0.0360(7) -0.0206(6) 0.0020(6) -0.0009(5)
C6B 0.0409(8) 0.0462(8) 0.0395(8) -0.0239(6) -0.0011(6) -0.0016(6)
C7B 0.0310(7) 0.0432(7) 0.0346(7) -0.0171(6) -0.0021(5) 0.0023(6)
C8B 0.0316(7) 0.0400(7) 0.0474(8) -0.0148(6) -0.0069(6) 0.0079(6)
C9B 0.0453(9) 0.0496(9) 0.0638(10) -0.0249(7) -0.0074(7) 0.0000(7)
C10B 0.0497(10) 0.0568(10) 0.0988(16) -0.0304(9) -0.0179(10) 0.0036(10)
C11B 0.0387(9) 0.0571(10) 0.1128(17) -0.0258(8) -0.0073(10) 0.0174(11)
C12B 0.0452(10) 0.0830(14) 0.0801(14) -0.0270(10) 0.0118(9) 0.0099(11)
C13B 0.0452(9) 0.0735(12) 0.0534(10) -0.0288(8) 0.0035(7) 0.0020(8)
C14B 0.0312(7) 0.0411(7) 0.0433(8) -0.0186(6) -0.0049(6) 0.0036(6)
C15B 0.0441(8) 0.0439(8) 0.0509(9) -0.0161(7) -0.0058(7) -0.0042(7)
C16B 0.0469(9) 0.0463(9) 0.0747(12) -0.0116(7) -0.0055(8) -0.0058(8)
C17B 0.0446(9) 0.0495(9) 0.0840(14) -0.0147(7) -0.0170(9) 0.0174(9)
C18B 0.0497(10) 0.0669(11) 0.0572(10) -0.0245(8) -0.0158(8) 0.0214(8)
C19B 0.0400(8) 0.0542(9) 0.0456(9) -0.0182(7) -0.0033(6) 0.0054(7)
C20B 0.0391(7) 0.0434(7) 0.0334(7) -0.0180(6) 0.0010(6) -0.0021(5)
C21B 0.0512(9) 0.0520(9) 0.0589(10) -0.0237(8) -0.0130(8) -0.0016(7)
C22B 0.0819(14) 0.0739(13) 0.0664(12) -0.0504(12) -0.0126(10) -0.0058(10)
C23B 0.0938(16) 0.0496(10) 0.0679(12) -0.0366(11) 0.0044(11) -0.0116(9)
C24B 0.0683(12) 0.0430(10) 0.0872(15) -0.0132(9) -0.0016(11) -0.0034(9)
C25B 0.0487(9) 0.0473(9) 0.0624(11) -0.0159(7) -0.0073(8) 0.0004(7)
C26B 0.0458(10) 0.0862(14) 0.0765(13) -0.0139(9) -0.0052(9) -0.0009(11)
O7 0.0757(11) 0.0799(10) 0.0832(10) -0.0174(9) -0.0141(8) -0.0317(8)
O8 0.0870(11) 0.0884(11) 0.0752(10) -0.0520(9) -0.0081(8) 0.0026(8)
O9 0.0637(10) 0.1045(13) 0.0961(13) -0.0189(9) -0.0153(9) 0.0075(10)
O10 0.0941(12) 0.1056(13) 0.1018(13) -0.0662(11) 0.0450(10) -0.0514(10)
C27 0.125(2) 0.0942(19) 0.0813(16) -0.0400(17) 0.0087(15) -0.0334(14)
C28 0.149(3) 0.160(3) 0.097(2) -0.094(3) -0.062(2) 0.051(2)
C29 0.108(2) 0.132(3) 0.101(2) -0.050(2) -0.0187(17) 0.0295(19)
C30 0.148(3) 0.0887(17) 0.0921(18) -0.0670(18) 0.0464(18) -0.0358(14)

loop_
_atom_type_symbol
_atom_type_description
_atom_type_scat_dispersion_real
_atom_type_scat_dispersion_imag
_atom_type_scat_source
C C 0.0033 0.0016 'International Tables Vol C Tables 4.2.6.8 and 6.1.1.4'
H H 0.0000 0.0000 'International Tables Vol C Tables 4.2.6.8 and 6.1.1.4'
O O 0.0106 0.0060 'International Tables Vol C Tables 4.2.6.8 and 6.1.1.4'

loop_
_geom_angle_atom_site_label_1
_geom_angle_atom_site_label_2
_geom_angle_atom_site_label_3
_geom_angle
C1A O1A C5A 114.19(11)
C1A O2A C26A 113.39(14)
C2A O3A H31 113.4(15)
C3A O4A H41 110.3(14)
C4A O5A H51 104(2)
C6A O6A C7A 115.66(10)
O1A C1A C2A 109.59(13)
O1A C1A H1A 108.6
O2A C1A O1A 112.26(13)
O2A C1A C2A 109.20(12)
O2A C1A H1A 108.6
C2A C1A H1A 108.6
O3A C2A C1A 109.07(13)
O3A C2A C3A 111.23(12)
O3A C2A H2A 108.3
C3A C2A C1A 111.44(12)
C3A C2A H2A 108.3
C1A C2A H2A 108.3
O4A C3A C2A 106.33(12)
O4A C3A C4A 110.87(12)
O4A C3A H3A 109.3
C2A C3A C4A 111.59(12)
C2A C3A H3A 109.3
C4A C3A H3A 109.3
O5A C4A C3A 110.08(12)
O5A C4A C5A 108.50(12)
O5A C4A H4A 109.2
C3A C4A C5A 110.49(12)
C3A C4A H4A 109.2
C5A C4A H4A 109.2
O1A C5A C4A 109.63(12)
O1A C5A C6A 107.11(12)
O1A C5A H5A 109.8
C6A C5A C4A 110.63(12)
C6A C5A H5A 109.8
C4A C5A H5A 109.8
O6A C6A C5A 108.56(12)
O6A C6A H61 110.0
O6A C6A H62 110.0
C5A C6A H61 110.0
C5A C6A H62 110.0
H61 C6A H62 108.4
O6A C7A C8A 107.53(11)
O6A C7A C14A 105.38(11)
O6A C7A C20A 110.27(11)
C8A C7A C20A 115.29(12)
C14A C7A C8A 112.45(11)
C14A C7A C20A 105.50(11)
C9A C8A C7A 122.39(14)
C9A C8A C13A 117.77(15)
C13A C8A C7A 119.04(13)
C8A C9A H9A 119.5
C10A C9A C8A 120.97(17)
C10A C9A H9A 119.5
C9A C10A H10A 119.7
C11A C10A C9A 120.59(19)
C11A C10A H10A 119.7
C10A C11A C12A 119.30(18)
C10A C11A H11A 120.3
C12A C11A H11A 120.3
C11A C12A C13A 120.31(19)
C11A C12A H12A 119.8
C13A C12A H12A 119.8
C8A C13A H13A 119.5
C12A C13A C8A 121.05(17)
C12A C13A H13A 119.5
C15A C14A C7A 120.58(14)
C19A C14A C7A 120.79(14)
C19A C14A C15A 118.41(15)
C14A C15A H15A 119.8
C16A C15A C14A 120.39(17)
C16A C15A H15A 119.8
C15A C16A H16A 119.5
C17A C16A C15A 120.95(18)
C17A C16A H16A 119.5
C16A C17A H17A 120.5
C18A C17A C16A 119.01(17)
C18A C17A H17A 120.5
C17A C18A C19A 120.73(18)
C17A C18A H18A 119.6
C19A C18A H18A 119.6
C14A C19A C18A 120.49(17)
C14A C19A H19A 119.8
C18A C19A H19A 119.8
C21A C20A C7A 121.38(14)
C25A C20A C7A 119.85(14)
C25A C20A C21A 118.44(15)
C20A C21A H21A 120.0
C22A C21A C20A 119.97(17)
C22A C21A H21A 120.0
C21A C22A H22A 119.5
C23A C22A C21A 121.01(19)
C23A C22A H22A 119.5
C22A C23A C24A 119.63(17)
C22A C23A H23A 120.2
C24A C23A H23A 120.2
C23A C24A C25A 120.72(19)
C23A C24A H24A 119.6
C25A C24A H24A 119.6
C20A C25A H25A 119.9
C24A C25A C20A 120.18(17)
C24A C25A H25A 119.9
O2A C26A H261 109.5
O2A C26A H263 109.5
O2A C26A H262 109.5
H261 C26A H262 109.5
H261 C26A H263 109.5
H263 C26A H262 109.5
C1B O1B C5B 114.55(11)
C1B O2B C26B 112.38(14)
C2B O3B H32 106.1(16)
C3B O4B H42 104.3(17)
C4B O5B H52 110.0(19)
C6B O6B C7B 117.24(10)
O1B C1B C2B 110.24(12)
O1B C1B H1B 108.4
O2B C1B O1B 111.98(12)
O2B C1B C2B 109.19(13)
O2B C1B H1B 108.4
C2B C1B H1B 108.4
O3B C2B C1B 108.99(13)
O3B C2B C3B 112.72(13)
O3B C2B H2B 107.7
C1B C2B H2B 107.7
C3B C2B C1B 111.89(12)
C3B C2B H2B 107.7
O4B C3B C2B 106.85(12)
O4B C3B C4B 110.88(12)
O4B C3B H3B 109.6
C2B C3B C4B 110.14(12)
C2B C3B H3B 109.6
C4B C3B H3B 109.6
O5B C4B C3B 109.90(12)
O5B C4B C5B 108.42(12)
O5B C4B H4B 109.3
C3B C4B H4B 109.3
C5B C4B C3B 110.66(12)
C5B C4B H4B 109.3
O1B C5B C4B 110.07(11)
O1B C5B C6B 106.67(12)
O1B C5B H5B 109.1
C4B C5B H5B 109.1
C6B C5B C4B 112.63(12)
C6B C5B H5B 109.1
O6B C6B C5B 107.27(11)
O6B C6B H63 110.3
O6B C6B H64 110.3
C5B C6B H63 110.3
C5B C6B H64 110.3
H63 C6B H64 108.5
O6B C7B C8B 104.16(11)
O6B C7B C14B 110.02(11)
O6B C7B C20B 108.11(11)
C8B C7B C14B 105.82(11)
C20B C7B C8B 112.91(11)
C20B C7B C14B 115.25(12)
C9B C8B C7B 120.04(14)
C13B C8B C7B 121.55(15)
C13B C8B C9B 118.26(15)
C8B C9B H9B 119.6
C10B C9B C8B 120.88(18)
C10B C9B H9B 119.6
C9B C10B H10B 119.7
C11B C10B C9B 120.7(2)
C11B C10B H10B 119.7
C10B C11B C12B 119.58(17)
C10B C11B H11B 120.2
C12B C11B H11B 120.2
C11B C12B C13B 120.3(2)
C11B C12B H12B 119.8
C13B C12B H12B 119.8
C8B C13B C12B 120.29(19)
C8B C13B H13B 119.9
C12B C13B H13B 119.9
C15B C14B C7B 120.41(13)
C15B C14B C19B 118.08(14)
C19B C14B C7B 121.26(13)
C14B C15B H15B 119.7
C16B C15B C14B 120.60(16)
C16B C15B H15B 119.7
C15B C16B H16B 119.6
C17B C16B C15B 120.80(17)
C17B C16B H16B 119.6
C16B C17B C18B 119.20(16)
C16B C17B H17B 120.4
C18B C17B H17B 120.4
C17B C18B C19B 120.24(17)
C17B C18B H18B 119.9
C19B C18B H18B 119.9
C14B C19B H19B 119.5
C18B C19B C14B 121.07(16)
C18B C19B H19B 119.5
C21B C20B C7B 123.23(14)
C21B C20B C25B 117.62(15)
C25B C20B C7B 118.53(14)
C20B C21B C22B 120.69(18)
C20B C21B H21B 119.7
C22B C21B H21B 119.7
C21B C22B H22B 119.6
C23B C22B C21B 120.79(19)
C23B C22B H22B 119.6
C24B C23B C22B 119.11(17)
C24B C23B H23B 120.4
C22B C23B H23B 120.4
C23B C24B C25B 120.55(19)
C23B C24B H24B 119.7
C25B C24B H24B 119.7
C20B C25B H25B 119.4
C24B C25B C20B 121.24(18)
C24B C25B H25B 119.4
O2B C26B H264 109.5
O2B C26B H265 109.5
O2B C26B H266 109.5
H264 C26B H265 109.5
H264 C26B H266 109.5
H265 C26B H266 109.5
C27 O7 H71 107.5(18)
C28 O8 H81 106.8(17)
C29 O9 H91 107(3)
C30 O10 H101 111(2)
O7 C27 H271 109.5
O7 C27 H272 109.5
O7 C27 H273 109.5
H271 C27 H272 109.5
H271 C27 H273 109.5
H272 C27 H273 109.5
O8 C28 H281 109.5
O8 C28 H282 109.5
O8 C28 H283 109.5
H281 C28 H282 109.5
H281 C28 H283 109.5
H282 C28 H283 109.5
O9 C29 H291 109.5
O9 C29 H292 109.5
O9 C29 H293 109.5
H291 C29 H292 109.5
H291 C29 H293 109.5
H292 C29 H293 109.5
O10 C30 H301 109.5
O10 C30 H302 109.5
O10 C30 H303 109.5
H301 C30 H302 109.5
H301 C30 H303 109.5
H302 C30 H303 109.5

loop_
_geom_bond_atom_site_label_1
_geom_bond_atom_site_label_2
_geom_bond_distance
O1A C1A 1.4130(19)
O1A C5A 1.4355(18)
O2A C26A 1.429(2)
O3A H31 0.83(2)
O4A H41 0.83(2)
O5A H51 0.795(18)
O6A C6A 1.4296(17)
O6A C7A 1.4389(17)
C1A O2A 1.407(2)
C1A C2A 1.520(2)
C1A H1A 0.9800
C2A O3A 1.4209(19)
C2A C3A 1.512(2)
C2A H2A 0.9800
C3A O4A 1.4258(18)
C3A C4A 1.522(2)
C3A H3A 0.9800
C4A O5A 1.4199(18)
C4A C5A 1.525(2)
C4A H4A 0.9800
C5A C6A 1.507(2)
C5A H5A 0.9800
C6A H61 0.9700
C6A H62 0.9700
C7A C14A 1.5342(19)
C7A C8A 1.536(2)
C7A C20A 1.537(2)
C8A C9A 1.388(2)
C8A C13A 1.388(2)
C9A C10A 1.382(3)
C9A H9A 0.9300
C10A C11A 1.372(3)
C10A H10A 0.9300
C11A C12A 1.376(3)
C11A H11A 0.9300
C12A C13A 1.384(3)
C12A H12A 0.9300
C13A H13A 0.9300
C14A C19A 1.382(2)
C14A C15A 1.388(2)
C15A C16A 1.376(2)
C15A H15A 0.9300
C16A C17A 1.375(3)
C16A H16A 0.9300
C17A C18A 1.366(3)
C17A H17A 0.9300
C18A C19A 1.386(3)
C18A H18A 0.9300
C19A H19A 0.9300
C20A C25A 1.392(2)
C20A C21A 1.395(2)
C21A C22A 1.389(3)
C21A H21A 0.9300
C22A C23A 1.363(3)
C22A H22A 0.9300
C23A C24A 1.369(3)
C23A H23A 0.9300
C24A C25A 1.389(3)
C24A H24A 0.9300
C25A H25A 0.9300
C26A H261 0.9600
C26A H263 0.9600
C26A H262 0.9600
O1B C1B 1.4130(18)
O1B C5B 1.4365(18)
O2B C26B 1.422(2)
O3B H32 0.82(2)
O4B H42 0.77(3)
O5B H52 0.81(3)
O6B C6B 1.4254(17)
O6B C7B 1.4366(17)
C1B O2B 1.411(2)
C1B C2B 1.517(2)
C1B H1B 0.9800
C2B O3B 1.4179(19)
C2B C3B 1.517(2)
C2B H2B 0.9800
C3B O4B 1.4216(19)
C3B C4B 1.523(2)
C3B H3B 0.9800
C4B O5B 1.4248(18)
C4B C5B 1.520(2)
C4B H4B 0.9800
C5B C6B 1.512(2)
C5B H5B 0.9800
C6B H63 0.9700
C6B H64 0.9700
C7B C20B 1.529(2)
C7B C8B 1.5313(19)
C7B C14B 1.540(2)
C8B C13B 1.380(2)
C8B C9B 1.385(2)
C9B C10B 1.383(2)
C9B H9B 0.9300
C10B C11B 1.360(3)
C10B H10B 0.9300
C11B C12B 1.370(4)
C11B H11B 0.9300
C12B C13B 1.400(3)
C12B H12B 0.9300
C13B H13B 0.9300
C14B C15B 1.388(2)
C14B C19B 1.392(2)
C15B C16B 1.385(2)
C15B H15B 0.9300
C16B C17B 1.379(3)
C16B H16B 0.9300
C17B C18B 1.379(3)
C17B H17B 0.9300
C18B C19B 1.385(2)
C18B H18B 0.9300
C19B H19B 0.9300
C20B C21B 1.384(2)
C20B C25B 1.386(2)
C21B C22B 1.388(3)
C21B H21B 0.9300
C22B C23B 1.368(3)
C22B H22B 0.9300
C23B C24B 1.367(3)
C23B H23B 0.9300
C24B C25B 1.381(3)
C24B H24B 0.9300
C25B H25B 0.9300
C26B H264 0.9600
C26B H265 0.9600
C26B H266 0.9600
O7 C27 1.383(3)
O7 H71 0.789(16)
O8 C28 1.404(4)
O8 H81 0.90(3)
O9 C29 1.412(4)
O9 H91 0.85(4)
O10 C30 1.379(3)
O10 H101 0.802(18)
C27 H271 0.9600
C27 H272 0.9600
C27 H273 0.9600
C28 H281 0.9600
C28 H282 0.9600
C28 H283 0.9600
C29 H291 0.9600
C29 H292 0.9600
C29 H293 0.9600
C30 H301 0.9600
C30 H302 0.9600
C30 H303 0.9600

loop_
_geom_hbond_atom_site_label_D
_geom_hbond_atom_site_label_H
_geom_hbond_atom_site_label_A
_geom_hbond_site_symmetry_A
_geom_hbond_distance_DH
_geom_hbond_distance_HA
_geom_hbond_distance_DA
_geom_hbond_angle_DHA
_geom_hbond_publ_flag
O3A H31 O10 . 0.84(3) 1.88(3) 2.707(2) 169(2) yes
O3B H32 O7 . 0.82(3) 1.91(3) 2.713(2) 165(3) yes
O4A H41 O2B . 0.83(3) 2.02(2) 2.8287(18) 164.5(19) yes
O4B H42 O2A 1_455 0.77(3) 2.15(3) 2.9046(19) 166(3) yes
O5A H51 O8 . 0.79(3) 1.87(3) 2.667(2) 175(4) yes
O5B H52 O9 1_455 0.81(4) 1.90(4) 2.704(2) 173(3) yes
O7 H71 O5A 1_455 0.79(2) 1.98(2) 2.763(2) 170(3) yes
O8 H81 O3B . 0.90(3) 1.84(3) 2.727(2) 170(3) yes
O9 H91 O3A . 0.85(4) 1.91(4) 2.741(2) 167(4) yes
O10 H101 O5B . 0.81(3) 1.95(3) 2.754(2) 170(3) yes
C1B H1B O3A 1_545 0.98 2.32 3.2469(19) 157.00 yes
C3A H3A O4B 1_655 0.98 2.59 3.471(2) 149.00 yes
C3B H3B O4A . 0.98 2.49 3.391(2) 153.00 yes
C15B H15B O1B . 0.93 2.52 3.417(2) 161.00 yes
C25A H25A O1A . 0.93 2.60 3.443(2) 151.00 yes

loop_
_geom_torsion_atom_site_label_1
_geom_torsion_atom_site_label_2
_geom_torsion_atom_site_label_3
_geom_torsion_atom_site_label_4
_geom_torsion
C5A O1A C1A O2A 60.07(16)
C5A O1A C1A C2A -61.44(16)
C1A O1A C5A C4A 61.81(16)
C1A O1A C5A C6A -178.11(13)
C7A O6A C6A C5A -167.89(12)
C6A O6A C7A C8A -53.73(15)
C6A O6A C7A C14A -173.89(11)
C6A O6A C7A C20A 72.73(15)
O1A C1A O2A C26A 62.37(17)
C2A C1A O2A C26A -175.89(14)
O1A C1A C2A O3A 177.58(12)
O1A C1A C2A C3A 54.39(17)
O2A C1A C2A O3A 54.24(16)
O2A C1A C2A C3A -68.95(16)
O3A C2A C3A O4A 66.55(16)
O3A C2A C3A C4A -172.44(13)
C1A C2A C3A O4A -171.50(13)
C1A C2A C3A C4A -50.49(17)
O4A C3A C4A O5A -71.51(16)
O4A C3A C4A C5A 168.67(12)
C2A C3A C4A O5A 170.16(13)
C2A C3A C4A C5A 50.34(17)
O5A C4A C5A O1A -174.91(12)
O5A C4A C5A C6A 67.18(16)
C3A C4A C5A O1A -54.15(16)
C3A C4A C5A C6A -172.05(13)
O1A C5A C6A O6A 68.42(15)
C4A C5A C6A O6A -172.14(12)
O6A C7A C8A C9A 96.59(16)
O6A C7A C8A C13A -72.94(16)
C14A C7A C8A C9A -147.85(14)
C14A C7A C8A C13A 42.63(18)
C20A C7A C8A C9A -26.9(2)
C20A C7A C8A C13A 163.62(13)
O6A C7A C14A C15A -23.67(18)
O6A C7A C14A C19A 161.74(14)
C8A C7A C14A C15A -140.52(15)
C8A C7A C14A C19A 44.89(19)
C20A C7A C14A C15A 93.02(16)
C20A C7A C14A C19A -81.57(17)
O6A C7A C20A C21A -168.10(13)
O6A C7A C20A C25A 18.56(17)
C8A C7A C20A C21A -46.12(18)
C8A C7A C20A C25A 140.54(14)
C14A C7A C20A C21A 78.59(16)
C14A C7A C20A C25A -94.76(15)
C7A C8A C9A C10A -168.77(15)
C13A C8A C9A C10A 0.9(2)
C7A C8A C13A C12A 169.03(15)
C9A C8A C13A C12A -1.0(2)
C8A C9A C10A C11A 0.0(3)
C9A C10A C11A C12A -0.7(3)
C10A C11A C12A C13A 0.6(3)
C11A C12A C13A C8A 0.2(3)
C7A C14A C15A C16A -174.47(15)
C19A C14A C15A C16A 0.2(3)
C7A C14A C19A C18A 173.60(17)
C15A C14A C19A C18A -1.1(3)
C14A C15A C16A C17A 0.9(3)
C15A C16A C17A C18A -1.3(3)
C16A C17A C18A C19A 0.4(3)
C17A C18A C19A C14A 0.8(3)
C7A C20A C21A C22A -174.82(15)
C25A C20A C21A C22A -1.4(2)
C7A C20A C25A C24A 175.73(15)
C21A C20A C25A C24A 2.2(2)
C21A C22A C23A C24A 1.6(3)
C20A C21A C22A C23A -0.5(3)
C22A C23A C24A C25A -0.8(3)
C23A C24A C25A C20A -1.1(3)
C5B O1B C1B O2B 62.92(16)
C5B O1B C1B C2B -58.85(16)
C1B O1B C5B C4B 59.91(15)
C1B O1B C5B C6B -177.62(12)
C7B O6B C6B C5B 168.28(11)
C6B O6B C7B C8B 167.83(11)
C6B O6B C7B C14B -79.14(14)
C6B O6B C7B C20B 47.50(15)
O1B C1B O2B C26B 65.80(17)
C2B C1B O2B C26B -171.82(14)
O2B C1B C2B O3B 55.92(16)
O1B C1B C2B O3B 179.34(12)
O2B C1B C2B C3B -69.41(15)
O1B C1B C2B C3B 54.00(16)
O3B C2B C3B O4B 64.53(16)
O3B C2B C3B C4B -174.97(13)
C1B C2B C3B O4B -172.22(12)
C1B C2B C3B C4B -51.71(16)
O4B C3B C4B O5B -70.07(15)
O4B C3B C4B C5B 170.22(12)
C2B C3B C4B O5B 171.88(12)
C2B C3B C4B C5B 52.17(15)
O5B C4B C5B O1B -175.70(11)
O5B C4B C5B C6B 65.41(15)
C3B C4B C5B O1B -55.10(14)
C3B C4B C5B C6B -173.99(12)
O1B C5B C6B O6B -70.33(14)
C4B C5B C6B O6B 50.52(16)
O6B C7B C8B C9B 27.35(18)
O6B C7B C8B C13B -157.16(14)
C14B C7B C8B C9B -88.66(17)
C14B C7B C8B C13B 86.84(17)
C20B C7B C8B C9B 144.39(14)
C20B C7B C8B C13B -40.12(19)
O6B C7B C14B C15B -10.25(17)
O6B C7B C14B C19B 175.57(13)
C8B C7B C14B C15B 101.71(15)
C8B C7B C14B C19B -72.47(16)
C20B C7B C14B C15B -132.76(14)
C20B C7B C14B C19B 53.06(18)
O6B C7B C20B C21B -103.70(17)
O6B C7B C20B C25B 67.09(16)
C8B C7B C20B C21B 141.61(16)
C8B C7B C20B C25B -47.60(18)
C14B C7B C20B C21B 19.8(2)
C14B C7B C20B C25B -169.38(13)
C7B C8B C9B C10B 175.70(15)
C13B C8B C9B C10B 0.1(3)
C7B C8B C13B C12B -174.68(16)
C9B C8B C13B C12B 0.9(3)
C8B C9B C10B C11B -1.0(3)
C9B C10B C11B C12B 1.0(3)
C10B C11B C12B C13B 0.0(3)
C11B C12B C13B C8B -0.9(3)
C7B C14B C15B C16B -175.31(14)
C19B C14B C15B C16B -1.0(2)
C7B C14B C19B C18B 174.75(15)
C15B C14B C19B C18B 0.4(2)
C14B C15B C16B C17B 0.6(3)
C15B C16B C17B C18B 0.2(3)
C16B C17B C18B C19B -0.7(3)
C17B C18B C19B C14B 0.4(3)
C7B C20B C21B C22B 170.08(16)
C25B C20B C21B C22B -0.8(3)
C7B C20B C25B C24B -170.56(17)
C21B C20B C25B C24B 0.8(3)
C20B C21B C22B C23B 0.4(3)
C21B C22B C23B C24B 0.1(3)
C22B C23B C24B C25B -0.1(3)
C23B C24B C25B C20B -0.3(3)
